data_2102181
loop_
_publ_author_name
'Bilton, Clair'
'Howard, Judith A. K.'
'Madhavi, N. N. L.'
'Nangia, Ashwini'
'Desiraju, Gautam R.'
'Allen, Frank H.'
'Wilson, Chick C.'

_publ_section_title
;
 Crystal engineering in the <i>gem</i>-alkynol family; synthon
 repetitivity and topological similarity in diphenylethynylmethanols:
 structures that lack O---H&#x00B7;&#x00B7;&#x00B7;O hydrogen bonds
;
_journal_coeditor_code BM0034
_journal_issue 6
_journal_name_full 'Acta Crystallographica Section B'
_journal_page_first 1071
_journal_page_last 1079
_journal_paper_doi 10.1107/S010876810001154X
_journal_volume 56
_journal_year 2000
_chemical_formula_moiety 'C15 H10 Br2 O'
_chemical_formula_sum 'C15 H10 Br2 O'
_chemical_formula_weight 366.05
_chemical_melting_point 97
_chemical_name_systematic
; 
 ? 
;
_space_group_IT_number 2
_symmetry_cell_setting triclinic
_symmetry_space_group_name_Hall '-P 1'
_symmetry_space_group_name_H-M 'P -1'
_atom_sites_solution_hydrogens difmap
_atom_sites_solution_primary direct
_atom_sites_solution_secondary difmap
_audit_creation_method SHELXL-97
_cell_angle_alpha 115.67(3)
_cell_angle_beta 99.43(3)
_cell_angle_gamma 97.91(3)
_cell_formula_units_Z 2
_cell_length_a 5.7906(12)
_cell_length_b 11.325(2)
_cell_length_c 11.907(2)
_cell_measurement_reflns_used 998
_cell_measurement_temperature 150
_cell_measurement_theta_max 30.50
_cell_measurement_theta_min 4.26
_cell_volume 674.9(3)
_computing_cell_refinement 'Bruker SMART (Bruker Systems Inc., 1999a)'
_computing_data_collection 'Bruker SMART (Bruker Systems Inc., 1999a)'
_computing_data_reduction 'Bruker SAINT (Bruker Systems Inc., 1999b)'
_computing_molecular_graphics 'SHELXL97 (Sheldrick, 1997)'
_computing_publication_material 'SHELXL97 (Sheldrick, 1997)'
_computing_structure_refinement 'SHELXL97 (Sheldrick, 1997)'
_computing_structure_solution 'SHELXS97 (Sheldrick, 1997)'
_diffrn_ambient_temperature 150
_diffrn_detector_area_resol_mean 'not relevant'
_diffrn_measured_fraction_theta_full 0.867
_diffrn_measured_fraction_theta_max 0.867
_diffrn_measurement_device_type 'Bruker SMART CCD'
_diffrn_measurement_method \w
_diffrn_radiation_monochromator graphite
_diffrn_radiation_source 'fine-focus sealed tube'
_diffrn_radiation_type MoK\a
_diffrn_radiation_wavelength 0.71073
_diffrn_reflns_av_R_equivalents 0.0287
_diffrn_reflns_av_sigmaI/netI 0.0276
_diffrn_reflns_limit_h_max 8
_diffrn_reflns_limit_h_min -6
_diffrn_reflns_limit_k_max 12
_diffrn_reflns_limit_k_min -15
_diffrn_reflns_limit_l_max 16
_diffrn_reflns_limit_l_min -15
_diffrn_reflns_number 5364
_diffrn_reflns_theta_full 30.16
_diffrn_reflns_theta_max 30.16
_diffrn_reflns_theta_min 1.96
_exptl_absorpt_coefficient_mu 5.990
_exptl_absorpt_correction_T_max 0.766
_exptl_absorpt_correction_T_min 0.344
_exptl_absorpt_correction_type empirical
_exptl_absorpt_process_details '(XPREP in SHELX97; Sheldrick, 1997)'
_exptl_crystal_colour colourless
_exptl_crystal_density_diffrn 1.801
_exptl_crystal_density_meas ?
_exptl_crystal_density_method .
_exptl_crystal_description block
_exptl_crystal_F_000 356
_exptl_crystal_size_max 0.4
_exptl_crystal_size_mid 0.3
_exptl_crystal_size_min 0.2
_refine_diff_density_max 0.862
_refine_diff_density_min -0.433
_refine_diff_density_rms 0.084
_refine_ls_extinction_method none
_refine_ls_goodness_of_fit_ref 1.071
_refine_ls_hydrogen_treatment refall
_refine_ls_matrix_type full
_refine_ls_number_parameters 203
_refine_ls_number_reflns 3456
_refine_ls_number_restraints 0
_refine_ls_restrained_S_all 1.071
_refine_ls_R_factor_all 0.0367
_refine_ls_R_factor_gt 0.0276
_refine_ls_shift/su_max 0.001
_refine_ls_shift/su_mean 0.000
_refine_ls_structure_factor_coef Fsqd
_refine_ls_weighting_details 'calc w=1/[\s^2^(Fo^2^)+(0.0393P)^2^+0.1818P] where P=(Fo^2^+2Fc^2^)/3'
_refine_ls_weighting_scheme calc
_refine_ls_wR_factor_gt 0.0691
_refine_ls_wR_factor_ref 0.0718
_reflns_number_gt 2879
_reflns_number_total 3456
_reflns_threshold_expression >2sigma(I)
_cod_data_source_file bm0034.cif
_cod_data_source_block 4
_cod_original_cell_volume 674.8(2)
_cod_original_sg_symbol_H-M P-1
_cod_database_code 2102181

loop_
_symmetry_equiv_pos_as_xyz
'x, y, z'
'-x, -y, -z'

loop_
_atom_site_label
_atom_site_type_symbol
_atom_site_fract_x
_atom_site_fract_y
_atom_site_fract_z
_atom_site_U_iso_or_equiv
_atom_site_adp_type
_atom_site_occupancy
_atom_site_symmetry_multiplicity
_atom_site_calc_flag
Br1 Br 1.45503(4) 0.23580(3) 1.44526(2) 0.03392(8) Uani 1 1 d
Br2 Br 0.95564(5) 0.17469(3) 0.60197(2) 0.03739(8) Uani 1 1 d
O1 O 0.3788(3) 0.17949(17) 1.05754(17) 0.0280(3) Uani 1 1 d
C10 C 0.6726(4) 0.2554(2) 0.9690(2) 0.0208(4) Uani 1 1 d
C15 C 0.8996(4) 0.3258(2) 0.9790(2) 0.0250(4) Uani 1 1 d
C14 C 0.9833(4) 0.3029(2) 0.8698(2) 0.0263(4) Uani 1 1 d
C3 C 0.5921(4) 0.2826(2) 1.0935(2) 0.0222(4) Uani 1 1 d
C2 C 0.5352(4) 0.4170(2) 1.1473(2) 0.0243(4) Uani 1 1 d
C12 C 0.6082(4) 0.1394(2) 0.7376(2) 0.0260(4) Uani 1 1 d
C11 C 0.5266(4) 0.1636(2) 0.8476(2) 0.0242(4) Uani 1 1 d
C5 C 0.9410(4) 0.3879(2) 1.2966(2) 0.0283(5) Uani 1 1 d
C1 C 0.4884(4) 0.5239(3) 1.1907(3) 0.0314(5) Uani 1 1 d
C4 C 0.7950(4) 0.2749(2) 1.1894(2) 0.0220(4) Uani 1 1 d
C13 C 0.8365(4) 0.2090(2) 0.7505(2) 0.0247(4) Uani 1 1 d
C7 C 1.1801(4) 0.2507(2) 1.3444(2) 0.0261(4) Uani 1 1 d
C8 C 1.0325(4) 0.1356(2) 1.2387(2) 0.0274(4) Uani 1 1 d
C6 C 1.1362(4) 0.3768(2) 1.3750(2) 0.0297(5) Uani 1 1 d
C9 C 0.8406(4) 0.1481(2) 1.1613(2) 0.0263(4) Uani 1 1 d
H5 H 0.909(5) 0.474(3) 1.312(3) 0.028(7) Uiso 1 1 d
H8 H 1.066(5) 0.052(3) 1.219(3) 0.038(8) Uiso 1 1 d
H15 H 0.994(5) 0.384(3) 1.057(3) 0.028(7) Uiso 1 1 d
H6 H 1.216(6) 0.454(3) 1.441(3) 0.054(10) Uiso 1 1 d
H14 H 1.135(6) 0.350(3) 0.878(3) 0.039(8) Uiso 1 1 d
H11 H 0.387(6) 0.115(3) 0.834(3) 0.036(8) Uiso 1 1 d
H9 H 0.758(5) 0.075(3) 1.094(3) 0.037(8) Uiso 1 1 d
H12 H 0.513(5) 0.076(3) 0.654(3) 0.034(7) Uiso 1 1 d
H1A H 0.327(6) 0.199(3) 1.117(3) 0.047(10) Uiso 1 1 d
H1 H 0.434(7) 0.600(4) 1.213(4) 0.064(11) Uiso 1 1 d

loop_
_atom_site_aniso_label
_atom_site_aniso_U_11
_atom_site_aniso_U_22
_atom_site_aniso_U_33
_atom_site_aniso_U_23
_atom_site_aniso_U_13
_atom_site_aniso_U_12
Br1 0.03509(14) 0.03848(14) 0.02954(13) 0.01819(11) 0.00334(9) 0.01039(10)
Br2 0.03590(14) 0.05276(17) 0.02461(12) 0.01505(11) 0.01266(9) 0.01797(11)
O1 0.0243(8) 0.0249(8) 0.0304(9) 0.0105(7) 0.0089(7) -0.0017(6)
C10 0.0208(9) 0.0189(9) 0.0228(10) 0.0102(8) 0.0050(8) 0.0041(7)
C15 0.0214(10) 0.0274(11) 0.0221(10) 0.0102(9) 0.0027(8) 0.0008(8)
C14 0.0200(10) 0.0329(11) 0.0252(11) 0.0130(9) 0.0061(8) 0.0049(8)
C3 0.0206(9) 0.0191(9) 0.0243(10) 0.0089(8) 0.0064(8) 0.0009(7)
C2 0.0199(9) 0.0262(10) 0.0247(10) 0.0106(9) 0.0056(8) 0.0035(8)
C12 0.0281(11) 0.0220(10) 0.0204(10) 0.0057(9) -0.0006(8) 0.0052(8)
C11 0.0212(10) 0.0191(10) 0.0283(11) 0.0097(9) 0.0033(8) 0.0006(8)
C5 0.0337(12) 0.0226(11) 0.0245(11) 0.0080(9) 0.0046(9) 0.0070(9)
C1 0.0262(11) 0.0278(12) 0.0372(13) 0.0122(10) 0.0076(9) 0.0077(9)
C4 0.0255(10) 0.0205(10) 0.0220(10) 0.0109(8) 0.0089(8) 0.0044(8)
C13 0.0281(11) 0.0277(11) 0.0235(10) 0.0134(9) 0.0094(8) 0.0138(9)
C7 0.0272(10) 0.0315(12) 0.0230(10) 0.0153(9) 0.0070(8) 0.0075(9)
C8 0.0301(11) 0.0231(11) 0.0311(11) 0.0147(9) 0.0075(9) 0.0057(8)
C6 0.0340(12) 0.0248(11) 0.0216(11) 0.0058(9) 0.0015(9) 0.0040(9)
C9 0.0290(11) 0.0208(10) 0.0254(11) 0.0094(9) 0.0050(8) 0.0016(8)

loop_
_atom_type_symbol
_atom_type_description
_atom_type_scat_dispersion_real
_atom_type_scat_dispersion_imag
_atom_type_scat_source
C C 0.0033 0.0016 'International Tables Vol C Tables 4.2.6.8 and 6.1.1.4'
H H 0.0000 0.0000 'International Tables Vol C Tables 4.2.6.8 and 6.1.1.4'
O O 0.0106 0.0060 'International Tables Vol C Tables 4.2.6.8 and 6.1.1.4'
Br Br -0.2901 2.4595 'International Tables Vol C Tables 4.2.6.8 and 6.1.1.4'

loop_
_geom_angle_atom_site_label_1
_geom_angle_atom_site_label_2
_geom_angle_atom_site_label_3
_geom_angle
C3 O1 H1A 107(3)
C11 C10 C15 119.2(2)
C11 C10 C3 122.18(19)
C15 C10 C3 118.60(19)
C14 C15 C10 121.0(2)
C14 C15 H15 119.6(18)
C10 C15 H15 119.4(18)
C13 C14 C15 118.6(2)
C13 C14 H14 121(2)
C15 C14 H14 120(2)
O1 C3 C2 109.93(18)
O1 C3 C4 110.93(17)
C2 C3 C4 111.32(18)
O1 C3 C10 106.56(17)
C2 C3 C10 109.10(17)
C4 C3 C10 108.86(17)
C1 C2 C3 179.4(2)
C13 C12 C11 119.1(2)
C13 C12 H12 118.7(17)
C11 C12 H12 122.1(17)
C12 C11 C10 120.4(2)
C12 C11 H11 115(2)
C10 C11 H11 125(2)
C4 C5 C6 120.7(2)
C4 C5 H5 117.6(17)
C6 C5 H5 121.6(17)
C2 C1 H1 172(3)
C5 C4 C9 119.3(2)
C5 C4 C3 122.84(19)
C9 C4 C3 117.7(2)
C14 C13 C12 121.6(2)
C14 C13 Br2 118.38(17)
C12 C13 Br2 120.01(17)
C6 C7 C8 121.2(2)
C6 C7 Br1 119.26(18)
C8 C7 Br1 119.49(17)
C9 C8 C7 119.2(2)
C9 C8 H8 120.7(19)
C7 C8 H8 120.1(19)
C7 C6 C5 119.0(2)
C7 C6 H6 127(2)
C5 C6 H6 114(2)
C8 C9 C4 120.5(2)
C8 C9 H9 117(2)
C4 C9 H9 123(2)

loop_
_geom_bond_atom_site_label_1
_geom_bond_atom_site_label_2
_geom_bond_distance
Br1 C7 1.904(2)
Br2 C13 1.906(2)
O1 C3 1.438(3)
O1 H1A 0.76(3)
C10 C11 1.393(3)
C10 C15 1.398(3)
C10 C3 1.543(3)
C15 C14 1.394(3)
C15 H15 0.90(3)
C14 C13 1.385(3)
C14 H14 0.93(3)
C3 C2 1.483(3)
C3 C4 1.538(3)
C2 C1 1.184(3)
C12 C13 1.391(3)
C12 C11 1.393(3)
C12 H12 0.95(3)
C11 H11 0.86(3)
C5 C4 1.384(3)
C5 C6 1.400(3)
C5 H5 0.97(3)
C1 H1 0.90(4)
C4 C9 1.401(3)
C7 C6 1.385(3)
C7 C8 1.390(3)
C8 C9 1.387(3)
C8 H8 0.93(3)
C6 H6 0.88(4)
C9 H9 0.86(3)

loop_
_cod_related_entry_id
_cod_related_entry_database
_cod_related_entry_code
1 ChemSpider 21140566
